data_7060853
loop_
_publ_author_name
'Ortega-Valdovinos, Luis Ram\'on'
'Valdes-Garc\'ia, Josue'
'Bazany-Rodr\'iguez, Iv\'an J.'
'Lugo-Gonz\'alez, Jos\'e Carlos'
'Dorazco-Gonz\'alez, Alejandro'
'Yatsimirsky, Anatoly K.'

_publ_section_title
;
 Anion recognition by anthracene appended ortho-aminomethylphenylboronic
 acid: a new PET-based sensing mechanism
;
_journal_issue 34
_journal_name_full 'New Journal of Chemistry'
_journal_page_first 15618
_journal_page_last 15628
_journal_paper_doi 10.1039/D1NJ02684D
_journal_volume 45
_journal_year 2021
_chemical_formula_moiety 'C31 H23.82 B0.82 Br2 N4 O1.63 Zn, Br'
_chemical_formula_sum 'C31 H23.81 B0.81 Br3 N4 O1.63 Zn'
_chemical_formula_weight 792.27
_space_group_crystal_system monoclinic
_space_group_IT_number 14
_space_group_name_Hall '-P 2ybc'
_space_group_name_H-M_alt 'P 1 21/c 1'
_atom_sites_solution_hydrogens geom
_audit_block_doi 10.5517/ccdc.csd.cc26l1pk
_audit_creation_method SHELXL-2016/6
_audit_update_record
;
2020-11-08 deposited with the CCDC.	2021-07-22 downloaded from the CCDC.
;
_cell_angle_alpha 90
_cell_angle_beta 109.7882(7)
_cell_angle_gamma 90
_cell_formula_units_Z 4
_cell_length_a 14.9965(3)
_cell_length_b 13.1054(2)
_cell_length_c 17.7644(3)
_cell_measurement_reflns_used 9714
_cell_measurement_temperature 100(2)
_cell_measurement_theta_max 71.33
_cell_measurement_theta_min 4.29
_cell_volume 3285.17(10)
_computing_cell_refinement 'Bruker SAINT'
_computing_data_collection 'Bruker APEX2'
_computing_data_reduction 'Bruker SAINT'
_computing_molecular_graphics 'Bruker SHELXTL'
_computing_publication_material 'Bruker SHELXTL'
_computing_structure_refinement 'SHELXL-2016/6 (Sheldrick, 2016)'
_computing_structure_solution 'SHELXS-97 (Sheldrick 2008)'
_diffrn_ambient_temperature 100(2)
_diffrn_measured_fraction_theta_full 0.997
_diffrn_measured_fraction_theta_max 0.996
_diffrn_measurement_device_type 'Bruker APEX-II CCD'
_diffrn_measurement_method '\w scans'
_diffrn_radiation_monochromator mirrors
_diffrn_radiation_type CuK\a
_diffrn_radiation_wavelength 1.54178
_diffrn_reflns_av_R_equivalents 0.0319
_diffrn_reflns_av_unetI/netI 0.0203
_diffrn_reflns_Laue_measured_fraction_full 0.997
_diffrn_reflns_Laue_measured_fraction_max 0.996
_diffrn_reflns_limit_h_max 18
_diffrn_reflns_limit_h_min -18
_diffrn_reflns_limit_k_max 15
_diffrn_reflns_limit_k_min -15
_diffrn_reflns_limit_l_max 21
_diffrn_reflns_limit_l_min -21
_diffrn_reflns_number 31965
_diffrn_reflns_point_group_measured_fraction_full 0.997
_diffrn_reflns_point_group_measured_fraction_max 0.996
_diffrn_reflns_theta_full 67.679
_diffrn_reflns_theta_max 70.067
_diffrn_reflns_theta_min 4.287
_diffrn_source 'Incoatec ImuS'
_exptl_absorpt_coefficient_mu 5.566
_exptl_absorpt_correction_T_max 0.7535
_exptl_absorpt_correction_T_min 0.5599
_exptl_absorpt_correction_type multi-scan
_exptl_absorpt_process_details
; 
 SADABS 2016/2: Krause, L., Herbst-Irmer, R., Sheldrick G.M. & Stalke D., 
 J. Appl. Cryst. 48 (2015) 3-10 
;
_exptl_crystal_colour brown
_exptl_crystal_density_diffrn 1.602
_exptl_crystal_description Prism
_exptl_crystal_F_000 1560
_exptl_crystal_preparation 'Luminescent,artifictial receptors for dopamine'
_exptl_crystal_size_max 0.296
_exptl_crystal_size_mid 0.211
_exptl_crystal_size_min 0.185
_refine_diff_density_max 2.912
_refine_diff_density_min -1.034
_refine_diff_density_rms 0.195
_refine_ls_extinction_method none
_refine_ls_goodness_of_fit_ref 1.067
_refine_ls_hydrogen_treatment constr
_refine_ls_matrix_type full
_refine_ls_number_parameters 450
_refine_ls_number_reflns 6206
_refine_ls_number_restraints 298
_refine_ls_restrained_S_all 1.053
_refine_ls_R_factor_all 0.0770
_refine_ls_R_factor_gt 0.0747
_refine_ls_shift/su_max 0.001
_refine_ls_shift/su_mean 0.000
_refine_ls_structure_factor_coef Fsqd
_refine_ls_weighting_details 'w=1/[\s^2^(Fo^2^)+(0.1452P)^2^+17.3571P] where P=(Fo^2^+2Fc^2^)/3'
_refine_ls_weighting_scheme calc
_refine_ls_wR_factor_gt 0.2270
_refine_ls_wR_factor_ref 0.2299
_reflns_Friedel_coverage 0.000
_reflns_number_gt 5829
_reflns_number_total 6206
_reflns_threshold_expression 'I > 2\s(I)'
_cod_data_source_file d1nj02684d2.cif
_cod_data_source_block cu_200DGA18_0m
_cod_depositor_comments
;
The following automatic conversions were performed:

data item '_exptl_absorpt_correction_type' value 'Multi_scan' was
changed to 'multi-scan' in accordance with the
/home/data/users/saulius/crontab/automatic-downloads/rss-feeds/RSC/lib/dictionaries/cif_core.dic
dictionary named 'cif_core.dic' version 2.4.2 last updated on
2011-04-26.

Automatic conversion script
Id: cif_fix_values 7556 2019-12-06 15:28:31Z antanas 

 Adding full bibliography for 7060853--7060854.cif.
;
_cod_original_sg_symbol_H-M 'P 21/c'
_cod_database_code 7060853
_shelx_shelxl_version_number 2016/6
_shelx_space_group_comment
; 
The symmetry employed for this shelxl refinement is uniquely defined 
by the following loop, which should always be used as a source of 
symmetry information in preference to the above space-group names. 
They are only intended as comments. 
;
_shelx_estimated_absorpt_t_min 0.290
_shelx_estimated_absorpt_t_max 0.426

loop_
_space_group_symop_operation_xyz
'x, y, z'
'-x, y+1/2, -z+1/2'
'-x, -y, -z'
'x, -y-1/2, z-1/2'

loop_
_atom_site_label
_atom_site_type_symbol
_atom_site_fract_x
_atom_site_fract_y
_atom_site_fract_z
_atom_site_U_iso_or_equiv
_atom_site_adp_type
_atom_site_occupancy
_atom_site_site_symmetry_order
_atom_site_calc_flag
_atom_site_refinement_flags_posn
_atom_site_refinement_flags_adp
_atom_site_refinement_flags_occupancy
_atom_site_disorder_assembly
_atom_site_disorder_group
Br1 Br 0.64579(4) 0.17781(5) 0.88104(4) 0.0391(2) Uani 1 1 d . . . . .
Br2 Br 0.45395(5) 0.18378(5) 0.99354(4) 0.0397(2) Uani 1 1 d . . . . .
Br3 Br 0.16409(11) 1.19312(11) 0.32122(8) 0.0862(5) Uani 0.894(2) 1 d . . P A 1
Br3A Br 0.1259(9) 1.1069(9) 0.4818(7) 0.0862(5) Uani 0.106(2) 1 d . . P A 2
Zn1 Zn 0.48574(5) 0.21760(6) 0.87288(4) 0.0300(2) Uani 1 1 d . . . . .
N1 N 0.3874(3) 0.2702(4) 0.7655(3) 0.0283(9) Uani 1 1 d . . . . .
N2 N 0.4195(3) 0.0800(4) 0.8076(3) 0.0317(10) Uani 1 1 d . . . . .
N3 N 0.5006(3) 0.3834(4) 0.8794(3) 0.0303(10) Uani 1 1 d . . . . .
N4 N 0.1627(4) 0.4319(5) 0.4127(3) 0.0428(13) Uani 1 1 d D . . . .
C1 C 0.3347(4) 0.2042(4) 0.7123(3) 0.0301(11) Uani 1 1 d . . . . .
C2 C 0.2694(4) 0.2364(5) 0.6400(3) 0.0322(12) Uani 1 1 d . . . . .
H2 H 0.231181 0.188655 0.602635 0.039 Uiso 1 1 calc R U . . .
C3 C 0.2618(4) 0.3400(5) 0.6240(3) 0.0313(12) Uani 1 1 d . . . . .
C4 C 0.3170(4) 0.4093(5) 0.6797(3) 0.0330(12) Uani 1 1 d . . . . .
H4 H 0.311952 0.480629 0.669450 0.040 Uiso 1 1 calc R U . . .
C5 C 0.3798(4) 0.3708(5) 0.7511(3) 0.0304(11) Uani 1 1 d . . . . .
C6 C 0.3526(4) 0.0949(4) 0.7363(3) 0.0304(11) Uani 1 1 d . . . . .
C7 C 0.3058(4) 0.0152(5) 0.6887(4) 0.0371(13) Uani 1 1 d . . . . .
H7 H 0.257809 0.027809 0.638672 0.044 Uiso 1 1 calc R U . . .
C8 C 0.3302(5) -0.0847(5) 0.7157(4) 0.0420(14) Uani 1 1 d . . . . .
H8 H 0.299586 -0.141315 0.684121 0.050 Uiso 1 1 calc R U . . .
C9 C 0.3999(5) -0.0992(5) 0.7893(4) 0.0425(14) Uani 1 1 d . . . . .
H9 H 0.417900 -0.166134 0.809231 0.051 Uiso 1 1 calc R U . . .
C10 C 0.4430(4) -0.0152(5) 0.8333(4) 0.0377(13) Uani 1 1 d . . . . .
H10 H 0.491021 -0.025372 0.883703 0.045 Uiso 1 1 calc R U . . .
C11 C 0.4430(4) 0.4350(5) 0.8170(3) 0.0302(11) Uani 1 1 d . . . . .
C12 C 0.4430(5) 0.5407(5) 0.8143(4) 0.0382(13) Uani 1 1 d . . . . .
H12 H 0.400577 0.576357 0.770077 0.046 Uiso 1 1 calc R U . . .
C13 C 0.5069(5) 0.5938(5) 0.8783(4) 0.0406(14) Uani 1 1 d . . . . .
H13 H 0.508549 0.666282 0.877802 0.049 Uiso 1 1 calc R U . . .
C14 C 0.5669(5) 0.5412(5) 0.9414(4) 0.0391(13) Uani 1 1 d . . . . .
H14 H 0.611014 0.576181 0.985121 0.047 Uiso 1 1 calc R U . . .
C15 C 0.5622(4) 0.4352(5) 0.9404(3) 0.0376(13) Uani 1 1 d . . . . .
H15 H 0.603823 0.398095 0.984183 0.045 Uiso 1 1 calc R U . . .
C16 C 0.1926(4) 0.3747(5) 0.5454(3) 0.0339(12) Uani 1 1 d . . . . .
C17 C 0.0940(4) 0.3649(5) 0.5298(3) 0.0314(11) Uani 1 1 d D . . . .
C18 C 0.0548(4) 0.3317(5) 0.5877(3) 0.0371(13) Uani 1 1 d D . . . .
H18 H 0.094810 0.316296 0.640566 0.045 Uiso 1 1 calc R U . . .
C19 C -0.0413(4) 0.3221(6) 0.5666(4) 0.0462(16) Uani 1 1 d D . . . .
H19 H -0.067154 0.298480 0.605411 0.055 Uiso 1 1 calc R U . . .
C20 C -0.1032(4) 0.3459(6) 0.4896(4) 0.0500(17) Uani 1 1 d D . . . .
H20 H -0.169649 0.337909 0.476717 0.060 Uiso 1 1 calc R U . . .
C21 C -0.0666(4) 0.3810(5) 0.4326(3) 0.0424(14) Uani 1 1 d D . . . .
H21 H -0.107805 0.398899 0.380610 0.051 Uiso 1 1 calc R U . . .
C22 C 0.0313(4) 0.3899(5) 0.4521(3) 0.0336(12) Uani 1 1 d D . . . .
C23 C 0.0711(4) 0.4231(5) 0.3953(3) 0.0387(14) Uani 1 1 d . . . . .
H23 H 0.030332 0.439681 0.342897 0.046 Uiso 1 1 calc R U . . .
C24 C 0.2251(4) 0.4094(6) 0.4877(4) 0.0425(15) Uani 1 1 d . . . . .
H24 H 0.291230 0.418222 0.499005 0.051 Uiso 1 1 calc R U . . .
C25 C 0.2049(7) 0.4699(8) 0.3518(5) 0.0509(9) Uani 0.817(6) 1 d D U P B 1
H25A H 0.272431 0.449666 0.369291 0.061 Uiso 0.817(6) 1 calc R U P B 1
H25B H 0.172189 0.435840 0.300077 0.061 Uiso 0.817(6) 1 calc R U P B 1
C26 C 0.1986(6) 0.5785(7) 0.3397(5) 0.0510(8) Uani 0.817(6) 1 d D U P B 1
C27 C 0.1307(6) 0.6272(7) 0.2749(5) 0.0513(8) Uani 0.817(6) 1 d D U P B 1
H27 H 0.085297 0.587351 0.235558 0.062 Uiso 0.817(6) 1 calc R U P B 1
C28 C 0.1289(6) 0.7308(7) 0.2677(5) 0.0519(9) Uani 0.817(6) 1 d D U P B 1
H28 H 0.082092 0.761487 0.223264 0.062 Uiso 0.817(6) 1 calc R U P B 1
C29 C 0.1941(6) 0.7938(8) 0.3241(5) 0.0531(9) Uani 0.817(6) 1 d D U P B 1
C30 C 0.2624(6) 0.7436(8) 0.3892(5) 0.0522(9) Uani 0.817(6) 1 d D U P B 1
H30 H 0.307298 0.783238 0.429077 0.063 Uiso 0.817(6) 1 calc R U P B 1
C31 C 0.2651(6) 0.6391(7) 0.3960(5) 0.0515(9) Uani 0.817(6) 1 d D U P B 1
H31 H 0.312701 0.607705 0.439528 0.062 Uiso 0.817(6) 1 calc R U P B 1
B1 B 0.1911(8) 0.9083(10) 0.3172(6) 0.0562(10) Uani 0.817(6) 1 d . U P B 1
O1 O 0.2528(5) 0.9671(6) 0.3798(4) 0.0637(13) Uani 0.817(6) 1 d . U P B 1
H1 H 0.223464 1.017651 0.388739 0.096 Uiso 0.817(6) 1 calc R U P B 1
O2 O 0.1231(5) 0.9604(6) 0.2592(4) 0.0626(13) Uani 0.817(6) 1 d . U P B 1
H2A H 0.138138 1.022337 0.260953 0.094 Uiso 0.817(6) 1 calc R U P B 1
C25A C 0.2023(15) 0.450(3) 0.3462(11) 0.0510(9) Uani 0.183(6) 1 d D U P B 2
H25C H 0.257097 0.497248 0.366288 0.061 Uiso 0.183(6) 1 calc R U P B 2
H25D H 0.226097 0.384900 0.332847 0.061 Uiso 0.183(6) 1 calc R U P B 2
C26A C 0.138(2) 0.4921(11) 0.2756(9) 0.0511(9) Uani 0.183(6) 1 d D U P B 2
C27A C 0.116(2) 0.5956(10) 0.2548(9) 0.0513(9) Uani 0.183(6) 1 d D U P B 2
H27A H 0.143848 0.648242 0.292101 0.062 Uiso 0.183(6) 1 calc R U P B 2
C28A C 0.0544(18) 0.6190(9) 0.1803(9) 0.0513(9) Uani 0.183(6) 1 d D U P B 2
H28A H 0.035731 0.688000 0.168192 0.062 Uiso 0.183(6) 1 calc R U P B 2
C29A C 0.0180(19) 0.5444(11) 0.1211(8) 0.0513(11) Uani 0.183(6) 1 d D U P B 2
H29A H -0.020543 0.563632 0.068597 0.062 Uiso 0.183(6) 1 calc R U P B 2
C30A C 0.039(2) 0.4426(10) 0.1399(9) 0.0512(11) Uani 0.183(6) 1 d D U P B 2
H30A H 0.013112 0.391262 0.100786 0.061 Uiso 0.183(6) 1 calc R U P B 2
C31A C 0.097(2) 0.4163(9) 0.2168(10) 0.0511(10) Uani 0.183(6) 1 d D U P B 2
H31A H 0.110211 0.346351 0.230115 0.061 Uiso 0.183(6) 1 calc R U P B 2

loop_
_atom_site_aniso_label
_atom_site_aniso_U_11
_atom_site_aniso_U_22
_atom_site_aniso_U_33
_atom_site_aniso_U_23
_atom_site_aniso_U_13
_atom_site_aniso_U_12
Br1 0.0274(4) 0.0439(4) 0.0415(4) -0.0038(3) 0.0060(3) 0.0040(2)
Br2 0.0475(4) 0.0464(4) 0.0245(4) 0.0019(2) 0.0112(3) -0.0088(3)
Br3 0.0974(10) 0.0915(9) 0.0708(8) -0.0360(6) 0.0298(7) -0.0144(7)
Br3A 0.0974(10) 0.0915(9) 0.0708(8) -0.0360(6) 0.0298(7) -0.0144(7)
Zn1 0.0265(4) 0.0374(4) 0.0229(4) 0.0044(3) 0.0043(3) 0.0040(3)
N1 0.022(2) 0.037(2) 0.026(2) 0.0028(19) 0.0070(17) 0.0018(18)
N2 0.028(2) 0.039(3) 0.029(2) 0.0051(19) 0.0109(19) 0.0047(19)
N3 0.029(2) 0.037(2) 0.025(2) 0.0003(18) 0.0085(18) 0.0022(19)
N4 0.038(3) 0.061(3) 0.031(3) 0.013(2) 0.013(2) 0.017(2)
C1 0.025(3) 0.039(3) 0.026(3) 0.005(2) 0.007(2) 0.003(2)
C2 0.027(3) 0.043(3) 0.024(3) 0.001(2) 0.005(2) 0.000(2)
C3 0.019(2) 0.047(3) 0.025(3) 0.008(2) 0.003(2) 0.005(2)
C4 0.026(3) 0.041(3) 0.031(3) 0.008(2) 0.009(2) 0.006(2)
C5 0.025(3) 0.039(3) 0.026(3) 0.007(2) 0.008(2) 0.008(2)
C6 0.026(3) 0.038(3) 0.029(3) 0.005(2) 0.012(2) 0.004(2)
C7 0.034(3) 0.045(3) 0.033(3) -0.001(3) 0.013(2) 0.000(2)
C8 0.042(3) 0.042(3) 0.046(4) -0.005(3) 0.021(3) -0.001(3)
C9 0.043(3) 0.039(3) 0.051(4) 0.005(3) 0.022(3) 0.007(3)
C10 0.037(3) 0.042(3) 0.036(3) 0.008(3) 0.015(2) 0.008(3)
C11 0.027(3) 0.038(3) 0.026(3) 0.002(2) 0.009(2) 0.001(2)
C12 0.039(3) 0.042(3) 0.032(3) 0.003(2) 0.011(2) 0.005(3)
C13 0.049(4) 0.037(3) 0.039(3) -0.006(3) 0.018(3) -0.001(3)
C14 0.043(3) 0.047(4) 0.029(3) -0.010(2) 0.014(2) -0.005(3)
C15 0.041(3) 0.047(4) 0.025(3) 0.000(2) 0.011(2) 0.005(3)
C16 0.024(3) 0.046(3) 0.027(3) 0.006(2) 0.003(2) 0.006(2)
C17 0.025(3) 0.040(3) 0.025(3) -0.002(2) 0.004(2) 0.003(2)
C18 0.030(3) 0.051(3) 0.030(3) 0.001(3) 0.011(2) 0.003(2)
C19 0.031(3) 0.061(5) 0.046(4) 0.007(3) 0.013(3) 0.001(3)
C20 0.025(3) 0.072(5) 0.049(4) 0.001(4) 0.008(3) -0.002(3)
C21 0.030(3) 0.056(4) 0.031(3) -0.002(3) -0.003(2) 0.007(3)
C22 0.031(3) 0.043(3) 0.024(3) -0.001(2) 0.006(2) 0.008(2)
C23 0.037(3) 0.052(4) 0.022(3) 0.005(2) 0.005(2) 0.015(3)
C24 0.026(3) 0.066(4) 0.034(3) 0.014(3) 0.009(2) 0.011(3)
C25 0.0448(15) 0.077(2) 0.0309(14) 0.0053(14) 0.0122(13) 0.0020(15)
C26 0.0446(15) 0.0767(19) 0.0309(13) 0.0051(14) 0.0117(12) 0.0016(14)
C27 0.0449(15) 0.0765(19) 0.0310(14) 0.0050(14) 0.0111(12) 0.0013(14)
C28 0.0453(15) 0.0767(19) 0.0314(14) 0.0047(14) 0.0100(12) 0.0005(14)
C29 0.0461(15) 0.0773(19) 0.0326(14) 0.0035(14) 0.0087(12) -0.0008(14)
C30 0.0450(16) 0.077(2) 0.0320(14) 0.0039(14) 0.0100(13) -0.0001(15)
C31 0.0446(16) 0.077(2) 0.0314(14) 0.0046(14) 0.0111(13) 0.0011(15)
B1 0.0487(16) 0.078(2) 0.0352(15) 0.0017(15) 0.0052(13) -0.0025(15)
O1 0.054(2) 0.081(3) 0.042(2) -0.002(2) -0.0016(19) -0.004(2)
O2 0.056(2) 0.078(3) 0.040(2) -0.001(2) -0.0020(18) -0.004(2)
C25A 0.0447(16) 0.077(2) 0.0309(15) 0.0052(15) 0.0119(13) 0.0018(15)
C26A 0.0448(15) 0.077(2) 0.0310(14) 0.0051(14) 0.0116(12) 0.0016(15)
C27A 0.0449(15) 0.077(2) 0.0311(14) 0.0050(14) 0.0111(12) 0.0013(15)
C28A 0.0449(16) 0.077(2) 0.0311(15) 0.0050(15) 0.0111(14) 0.0014(16)
C29A 0.0449(18) 0.077(2) 0.0311(17) 0.0050(17) 0.0112(15) 0.0016(17)
C30A 0.0448(18) 0.077(2) 0.0311(17) 0.0049(17) 0.0114(16) 0.0018(18)
C31A 0.0448(17) 0.077(2) 0.0310(16) 0.0051(16) 0.0116(15) 0.0017(17)

loop_
_atom_type_symbol
_atom_type_description
_atom_type_scat_dispersion_real
_atom_type_scat_dispersion_imag
_atom_type_scat_source
C C 0.0181 0.0091 'International Tables Vol C Tables 4.2.6.8 and 6.1.1.4'
H H 0.0000 0.0000 'International Tables Vol C Tables 4.2.6.8 and 6.1.1.4'
B B 0.0090 0.0039 'International Tables Vol C Tables 4.2.6.8 and 6.1.1.4'
N N 0.0311 0.0180 'International Tables Vol C Tables 4.2.6.8 and 6.1.1.4'
O O 0.0492 0.0322 'International Tables Vol C Tables 4.2.6.8 and 6.1.1.4'
Zn Zn -1.5491 0.6778 'International Tables Vol C Tables 4.2.6.8 and 6.1.1.4'
Br Br -0.6763 1.2805 'International Tables Vol C Tables 4.2.6.8 and 6.1.1.4'

loop_
_citation_id
_citation_doi
_citation_year
1 10.1039/D0DT04228E 2021

loop_
_geom_angle_atom_site_label_1
_geom_angle_atom_site_label_2
_geom_angle_atom_site_label_3
_geom_angle
_geom_angle_site_symmetry_1
_geom_angle_site_symmetry_3
_geom_angle_publ_flag
N1 Zn1 N3 75.43(18) . . ?
N1 Zn1 N2 74.69(18) . . ?
N3 Zn1 N2 150.11(17) . . ?
N1 Zn1 Br2 125.83(12) . . ?
N3 Zn1 Br2 100.65(12) . . ?
N2 Zn1 Br2 97.45(12) . . ?
N1 Zn1 Br1 120.37(12) . . ?
N3 Zn1 Br1 97.47(12) . . ?
N2 Zn1 Br1 96.73(12) . . ?
Br2 Zn1 Br1 113.74(4) . . ?
C1 N1 C5 121.0(5) . . ?
C1 N1 Zn1 119.9(4) . . ?
C5 N1 Zn1 119.1(4) . . ?
C10 N2 C6 119.1(5) . . ?
C10 N2 Zn1 124.7(4) . . ?
C6 N2 Zn1 116.2(4) . . ?
C11 N3 C15 119.2(5) . . ?
C11 N3 Zn1 115.7(4) . . ?
C15 N3 Zn1 125.1(4) . . ?
C23 N4 C24 121.7(5) . . ?
C23 N4 C25A 119.4(10) . . ?
C24 N4 C25A 118.2(9) . . ?
C23 N4 C25 121.5(6) . . ?
C24 N4 C25 116.8(6) . . ?
N1 C1 C2 121.5(5) . . ?
N1 C1 C6 114.7(5) . . ?
C2 C1 C6 123.8(5) . . ?
C3 C2 C1 118.1(5) . . ?
C3 C2 H2 121.0 . . ?
C1 C2 H2 121.0 . . ?
C2 C3 C4 120.4(5) . . ?
C2 C3 C16 118.1(5) . . ?
C4 C3 C16 121.4(5) . . ?
C3 C4 C5 117.9(6) . . ?
C3 C4 H4 121.1 . . ?
C5 C4 H4 121.1 . . ?
N1 C5 C4 121.2(5) . . ?
N1 C5 C11 114.5(5) . . ?
C4 C5 C11 124.3(5) . . ?
N2 C6 C7 122.2(6) . . ?
N2 C6 C1 114.5(5) . . ?
C7 C6 C1 123.2(5) . . ?
C6 C7 C8 118.6(6) . . ?
C6 C7 H7 120.7 . . ?
C8 C7 H7 120.7 . . ?
C9 C8 C7 118.6(6) . . ?
C9 C8 H8 120.7 . . ?
C7 C8 H8 120.7 . . ?
C10 C9 C8 119.0(6) . . ?
C10 C9 H9 120.5 . . ?
C8 C9 H9 120.5 . . ?
N2 C10 C9 122.4(6) . . ?
N2 C10 H10 118.8 . . ?
C9 C10 H10 118.8 . . ?
N3 C11 C12 121.7(5) . . ?
N3 C11 C5 115.2(5) . . ?
C12 C11 C5 123.0(5) . . ?
C11 C12 C13 118.5(6) . . ?
C11 C12 H12 120.7 . . ?
C13 C12 H12 120.7 . . ?
C14 C13 C12 119.8(6) . . ?
C14 C13 H13 120.1 . . ?
C12 C13 H13 120.1 . . ?
C13 C14 C15 118.5(6) . . ?
C13 C14 H14 120.7 . . ?
C15 C14 H14 120.7 . . ?
N3 C15 C14 122.2(6) . . ?
N3 C15 H15 118.9 . . ?
C14 C15 H15 118.9 . . ?
C24 C16 C17 120.2(5) . . ?
C24 C16 C3 119.6(5) . . ?
C17 C16 C3 120.1(5) . . ?
C18 C17 C16 123.4(5) . . ?
C18 C17 C22 118.4(5) . . ?
C16 C17 C22 118.2(5) . . ?
C19 C18 C17 119.2(5) . . ?
C19 C18 H18 120.4 . . ?
C17 C18 H18 120.4 . . ?
C18 C19 C20 122.3(6) . . ?
C18 C19 H19 118.9 . . ?
C20 C19 H19 118.9 . . ?
C21 C20 C19 119.5(5) . . ?
C21 C20 H20 120.3 . . ?
C19 C20 H20 120.3 . . ?
C20 C21 C22 119.4(5) . . ?
C20 C21 H21 120.3 . . ?
C22 C21 H21 120.3 . . ?
C21 C22 C23 121.0(5) . . ?
C21 C22 C17 121.1(5) . . ?
C23 C22 C17 117.9(5) . . ?
N4 C23 C22 121.8(5) . . ?
N4 C23 H23 119.1 . . ?
C22 C23 H23 119.1 . . ?
C16 C24 N4 120.3(6) . . ?
C16 C24 H24 119.9 . . ?
N4 C24 H24 119.9 . . ?
C26 C25 N4 114.4(7) . . ?
C26 C25 H25A 108.7 . . ?
N4 C25 H25A 108.7 . . ?
C26 C25 H25B 108.7 . . ?
N4 C25 H25B 108.7 . . ?
H25A C25 H25B 107.6 . . ?
C31 C26 C27 118.2(9) . . ?
C31 C26 C25 117.4(8) . . ?
C27 C26 C25 124.4(8) . . ?
C28 C27 C26 121.0(8) . . ?
C28 C27 H27 119.5 . . ?
C26 C27 H27 119.5 . . ?
C27 C28 C29 122.1(8) . . ?
C27 C28 H28 119.0 . . ?
C29 C28 H28 119.0 . . ?
C28 C29 C30 116.4(9) . . ?
C28 C29 B1 122.2(8) . . ?
C30 C29 B1 121.4(8) . . ?
C31 C30 C29 121.7(8) . . ?
C31 C30 H30 119.2 . . ?
C29 C30 H30 119.2 . . ?
C30 C31 C26 120.7(8) . . ?
C30 C31 H31 119.6 . . ?
C26 C31 H31 119.6 . . ?
O2 B1 O1 116.5(11) . . ?
O2 B1 C29 123.7(9) . . ?
O1 B1 C29 119.2(9) . . ?
B1 O1 H1 109.5 . . ?
B1 O2 H2A 109.5 . . ?
C26A C25A N4 115.1(17) . . ?
C26A C25A H25C 108.5 . . ?
N4 C25A H25C 108.5 . . ?
C26A C25A H25D 108.5 . . ?
N4 C25A H25D 108.5 . . ?
H25C C25A H25D 107.5 . . ?
C25A C26A C27A 129.2(18) . . ?
C25A C26A C31A 112.2(17) . . ?
C27A C26A C31A 118.4(5) . . ?
C28A C27A C26A 119.2(5) . . ?
C28A C27A H27A 120.4 . . ?
C26A C27A H27A 120.4 . . ?
C27A C28A C29A 122.2(6) . . ?
C27A C28A H28A 118.9 . . ?
C29A C28A H28A 118.9 . . ?
C30A C29A C28A 119.4(5) . . ?
C30A C29A H29A 120.3 . . ?
C28A C29A H29A 120.3 . . ?
C29A C30A C31A 119.4(5) . . ?
C29A C30A H30A 120.3 . . ?
C31A C30A H30A 120.3 . . ?
C30A C31A C26A 121.1(5) . . ?
C30A C31A H31A 119.4 . . ?
C26A C31A H31A 119.4 . . ?

loop_
_geom_bond_atom_site_label_1
_geom_bond_atom_site_label_2
_geom_bond_distance
_geom_bond_site_symmetry_2
_geom_bond_publ_flag
Br1 Zn1 2.4122(9) . ?
Br2 Zn1 2.3894(9) . ?
Zn1 N1 2.095(5) . ?
Zn1 N3 2.183(5) . ?
Zn1 N2 2.192(5) . ?
N1 C1 1.326(8) . ?
N1 C5 1.341(8) . ?
N2 C10 1.333(8) . ?
N2 C6 1.338(7) . ?
N3 C11 1.337(7) . ?
N3 C15 1.345(8) . ?
N4 C23 1.307(8) . ?
N4 C24 1.377(8) . ?
N4 C25A 1.510(9) . ?
N4 C25 1.510(8) . ?
C1 C2 1.392(8) . ?
C1 C6 1.492(8) . ?
C2 C3 1.384(9) . ?
C2 H2 0.9500 . ?
C3 C4 1.392(9) . ?
C3 C16 1.500(7) . ?
C4 C5 1.393(8) . ?
C4 H4 0.9500 . ?
C5 C11 1.491(8) . ?
C6 C7 1.376(9) . ?
C7 C8 1.400(9) . ?
C7 H7 0.9500 . ?
C8 C9 1.383(10) . ?
C8 H8 0.9500 . ?
C9 C10 1.378(10) . ?
C9 H9 0.9500 . ?
C10 H10 0.9500 . ?
C11 C12 1.386(9) . ?
C12 C13 1.399(9) . ?
C12 H12 0.9500 . ?
C13 C14 1.363(10) . ?
C13 H13 0.9500 . ?
C14 C15 1.392(10) . ?
C14 H14 0.9500 . ?
C15 H15 0.9500 . ?
C16 C24 1.353(9) . ?
C16 C17 1.416(8) . ?
C17 C18 1.414(8) . ?
C17 C22 1.421(7) . ?
C18 C19 1.367(8) . ?
C18 H18 0.9500 . ?
C19 C20 1.403(9) . ?
C19 H19 0.9500 . ?
C20 C21 1.384(9) . ?
C20 H20 0.9500 . ?
C21 C22 1.395(8) . ?
C21 H21 0.9500 . ?
C22 C23 1.403(9) . ?
C23 H23 0.9500 . ?
C24 H24 0.9500 . ?
C25 C26 1.438(13) . ?
C25 H25A 0.9900 . ?
C25 H25B 0.9900 . ?
C26 C31 1.397(11) . ?
C26 C27 1.406(10) . ?
C27 C28 1.363(12) . ?
C27 H27 0.9500 . ?
C28 C29 1.406(11) . ?
C28 H28 0.9500 . ?
C29 C30 1.420(11) . ?
C29 B1 1.505(16) . ?
C30 C31 1.374(12) . ?
C30 H30 0.9500 . ?
C31 H31 0.9500 . ?
B1 O2 1.363(13) . ?
B1 O1 1.411(13) . ?
O1 H1 0.8400 . ?
O2 H2A 0.8400 . ?
C25A C26A 1.411(18) . ?
C25A H25C 0.9900 . ?
C25A H25D 0.9900 . ?
C26A C27A 1.414(8) . ?
C26A C31A 1.421(7) . ?
C27A C28A 1.367(8) . ?
C27A H27A 0.9500 . ?
C28A C29A 1.403(9) . ?
C28A H28A 0.9500 . ?
C29A C30A 1.384(9) . ?
C29A H29A 0.9500 . ?
C30A C31A 1.394(8) . ?
C30A H30A 0.9500 . ?
C31A H31A 0.9500 . ?

loop_
_geom_hbond_atom_site_label_D
_geom_hbond_atom_site_label_H
_geom_hbond_atom_site_label_A
_geom_hbond_distance_DH
_geom_hbond_distance_HA
_geom_hbond_distance_DA
_geom_hbond_angle_DHA
_geom_hbond_site_symmetry_A
O1 H1 Br3 0.84 2.61 3.269(8) 136.7 .
O2 H2A Br3 0.84 2.45 3.230(8) 153.9 .

loop_
_geom_torsion_atom_site_label_1
_geom_torsion_atom_site_label_2
_geom_torsion_atom_site_label_3
_geom_torsion_atom_site_label_4
_geom_torsion
_geom_torsion_site_symmetry_1
_geom_torsion_site_symmetry_2
_geom_torsion_site_symmetry_3
_geom_torsion_site_symmetry_4
_geom_torsion_publ_flag
C5 N1 C1 C2 -0.3(8) . . . . ?
Zn1 N1 C1 C2 -179.3(4) . . . . ?
C5 N1 C1 C6 178.8(5) . . . . ?
Zn1 N1 C1 C6 -0.1(6) . . . . ?
N1 C1 C2 C3 1.1(8) . . . . ?
C6 C1 C2 C3 -177.9(5) . . . . ?
C1 C2 C3 C4 -1.1(8) . . . . ?
C1 C2 C3 C16 179.0(5) . . . . ?
C2 C3 C4 C5 0.4(8) . . . . ?
C16 C3 C4 C5 -179.7(5) . . . . ?
C1 N1 C5 C4 -0.5(8) . . . . ?
Zn1 N1 C5 C4 178.5(4) . . . . ?
C1 N1 C5 C11 179.4(5) . . . . ?
Zn1 N1 C5 C11 -1.7(6) . . . . ?
C3 C4 C5 N1 0.4(8) . . . . ?
C3 C4 C5 C11 -179.4(5) . . . . ?
C10 N2 C6 C7 1.1(8) . . . . ?
Zn1 N2 C6 C7 179.6(4) . . . . ?
C10 N2 C6 C1 -177.8(5) . . . . ?
Zn1 N2 C6 C1 0.6(6) . . . . ?
N1 C1 C6 N2 -0.3(7) . . . . ?
C2 C1 C6 N2 178.8(5) . . . . ?
N1 C1 C6 C7 -179.3(5) . . . . ?
C2 C1 C6 C7 -0.2(9) . . . . ?
N2 C6 C7 C8 -1.0(9) . . . . ?
C1 C6 C7 C8 177.9(5) . . . . ?
C6 C7 C8 C9 0.5(9) . . . . ?
C7 C8 C9 C10 -0.2(9) . . . . ?
C6 N2 C10 C9 -0.7(9) . . . . ?
Zn1 N2 C10 C9 -179.0(5) . . . . ?
C8 C9 C10 N2 0.3(9) . . . . ?
C15 N3 C11 C12 -1.8(8) . . . . ?
Zn1 N3 C11 C12 178.1(4) . . . . ?
C15 N3 C11 C5 177.9(5) . . . . ?
Zn1 N3 C11 C5 -2.2(6) . . . . ?
N1 C5 C11 N3 2.5(7) . . . . ?
C4 C5 C11 N3 -177.6(5) . . . . ?
N1 C5 C11 C12 -177.8(5) . . . . ?
C4 C5 C11 C12 2.1(9) . . . . ?
N3 C11 C12 C13 1.4(9) . . . . ?
C5 C11 C12 C13 -178.2(5) . . . . ?
C11 C12 C13 C14 -0.3(9) . . . . ?
C12 C13 C14 C15 -0.4(9) . . . . ?
C11 N3 C15 C14 1.1(9) . . . . ?
Zn1 N3 C15 C14 -178.9(4) . . . . ?
C13 C14 C15 N3 0.0(9) . . . . ?
C2 C3 C16 C24 -107.2(7) . . . . ?
C4 C3 C16 C24 72.9(8) . . . . ?
C2 C3 C16 C17 68.7(8) . . . . ?
C4 C3 C16 C17 -111.2(7) . . . . ?
C24 C16 C17 C18 -178.3(6) . . . . ?
C3 C16 C17 C18 5.8(9) . . . . ?
C24 C16 C17 C22 1.6(9) . . . . ?
C3 C16 C17 C22 -174.3(6) . . . . ?
C16 C17 C18 C19 -178.3(6) . . . . ?
C22 C17 C18 C19 1.8(9) . . . . ?
C17 C18 C19 C20 -1.2(11) . . . . ?
C18 C19 C20 C21 -0.4(12) . . . . ?
C19 C20 C21 C22 1.5(11) . . . . ?
C20 C21 C22 C23 178.6(7) . . . . ?
C20 C21 C22 C17 -0.9(10) . . . . ?
C18 C17 C22 C21 -0.7(9) . . . . ?
C16 C17 C22 C21 179.4(6) . . . . ?
C18 C17 C22 C23 179.7(6) . . . . ?
C16 C17 C22 C23 -0.2(9) . . . . ?
C24 N4 C23 C22 -0.3(10) . . . . ?
C25A N4 C23 C22 169.6(18) . . . . ?
C25 N4 C23 C22 -178.6(7) . . . . ?
C21 C22 C23 N4 180.0(6) . . . . ?
C17 C22 C23 N4 -0.5(10) . . . . ?
C17 C16 C24 N4 -2.3(10) . . . . ?
C3 C16 C24 N4 173.5(6) . . . . ?
C23 N4 C24 C16 1.7(11) . . . . ?
C25A N4 C24 C16 -168.3(18) . . . . ?
C25 N4 C24 C16 -179.9(7) . . . . ?
C23 N4 C25 C26 77.1(10) . . . . ?
C24 N4 C25 C26 -101.4(9) . . . . ?
N4 C25 C26 C31 79.7(10) . . . . ?
N4 C25 C26 C27 -100.6(10) . . . . ?
C31 C26 C27 C28 -0.8(13) . . . . ?
C25 C26 C27 C28 179.6(8) . . . . ?
C26 C27 C28 C29 0.0(14) . . . . ?
C27 C28 C29 C30 0.0(14) . . . . ?
C27 C28 C29 B1 -178.7(9) . . . . ?
C28 C29 C30 C31 0.9(14) . . . . ?
B1 C29 C30 C31 179.6(9) . . . . ?
C29 C30 C31 C26 -1.7(13) . . . . ?
C27 C26 C31 C30 1.6(13) . . . . ?
C25 C26 C31 C30 -178.7(8) . . . . ?
C28 C29 B1 O2 3.5(17) . . . . ?
C30 C29 B1 O2 -175.2(10) . . . . ?
C28 C29 B1 O1 174.0(9) . . . . ?
C30 C29 B1 O1 -4.7(16) . . . . ?
C23 N4 C25A C26A 21(3) . . . . ?
C24 N4 C25A C26A -168.3(18) . . . . ?
N4 C25A C26A C27A 88(4) . . . . ?
N4 C25A C26A C31A -98(3) . . . . ?
C25A C26A C27A C28A 176(3) . . . . ?
C31A C26A C27A C28A 2(4) . . . . ?
C26A C27A C28A C29A -6(3) . . . . ?
C27A C28A C29A C30A 5(3) . . . . ?
C28A C29A C30A C31A -2(4) . . . . ?
C29A C30A C31A C26A -1(5) . . . . ?
C25A C26A C31A C30A -174(3) . . . . ?
C27A C26A C31A C30A 1(5) . . . . ?
